data_4109126
loop_
_publ_author_name
'Tatsuya Yamamoto'
'Kazuo Takimiya'

_publ_contact_author
;
Kazuo Takimiya
Depertment of applied chemistry
Guraduate School of engineering
Hiroshima University
Higashi-Hiroshima 739-8527
japan                                          
;
_publ_contact_author_email ktakimi@hiroshima-u.ac.jp
_publ_contact_author_fax +81-82-424-5494
_publ_contact_author_phone +81-82-424-7734
_publ_section_title
;
 Facile Synthesis of Highly \p-Extended Heteroarenes,
 Dinaphtho[2,3-b:2',3'-f]chalcogenopheno[3,2-b]chalcogenophenes, and Their
 Application to Field-Effect Transistors
;
_journal_name_full 'Journal of the American Chemical Society'
_journal_page_first 2224
_journal_page_last 2225
_journal_paper_doi 10.1021/ja068429z
_journal_volume 129
_journal_year 2007
_chemical_absolute_configuration 'CHOOSE rm ad rmad syn or unk'
_chemical_formula_moiety 'C22 H12 S2'
_chemical_formula_sum 'C22 H12 S2'
_chemical_formula_weight 340.46
_space_group_IT_number 4
_symmetry_cell_setting monoclinic
_symmetry_Int_Tables_number 4
_symmetry_space_group_name_Hall 'P 2yb'
_symmetry_space_group_name_H-M 'P 1 21 1'
_audit_creation_date 2006-06-12
_audit_creation_method 'by CrystalStructure 3.6.0'
_cell_angle_alpha 90
_cell_angle_beta 92.49(2)
_cell_angle_gamma 90
_cell_formula_units_Z 2
_cell_length_a 6.187(4)
_cell_length_b 7.662(6)
_cell_length_c 16.21(1)
_cell_measurement_reflns_used 5131
_cell_measurement_temperature 293.1
_cell_measurement_theta_max 27.5
_cell_measurement_theta_min 2.5
_cell_volume 767.7(9)
_computing_cell_refinement PROCESS-AUTO
_computing_data_collection PROCESS-AUTO
_computing_data_reduction CrystalStructure
_computing_publication_material 'CrystalStructure 3.6.0'
_computing_structure_refinement CRYSTALS
_computing_structure_solution SIR92
_diffrn_detector_area_resol_mean 10.00
_diffrn_measured_fraction_theta_full 0.9661
_diffrn_measured_fraction_theta_max 0.9661
_diffrn_measurement_device_type 'Rigaku RAXIS-RAPID'
_diffrn_measurement_method \w
_diffrn_radiation_type 'Mo K\a'
_diffrn_radiation_wavelength 0.7107
_diffrn_reflns_av_R_equivalents 0.045
_diffrn_reflns_limit_h_max 8
_diffrn_reflns_limit_h_min -6
_diffrn_reflns_limit_k_max 9
_diffrn_reflns_limit_k_min -9
_diffrn_reflns_limit_l_max 20
_diffrn_reflns_limit_l_min -21
_diffrn_reflns_number 7047
_diffrn_reflns_theta_full 27.48
_diffrn_reflns_theta_max 27.48
_exptl_absorpt_coefficient_mu 0.345
_exptl_absorpt_correction_T_max 0.990
_exptl_absorpt_correction_T_min 0.679
_exptl_absorpt_correction_type empirical
_exptl_absorpt_process_details
;
    HIGASHI, T. (1995). Abscor - empirical Absorption Correction based on
    Fourier Series Approximation. Rigaku Corporation, Tokyo, Japan.
;
_exptl_crystal_colour yellow
_exptl_crystal_density_diffrn 1.473
_exptl_crystal_description platelet
_exptl_crystal_F_000 352.00
_exptl_crystal_size_max 0.35
_exptl_crystal_size_mid 0.15
_exptl_crystal_size_min 0.03
_refine_diff_density_max 0.79
_refine_diff_density_min -0.86
_refine_ls_abs_structure_details 'Flack, H. D. (1983), Acta Cryst. A39, 876-881.  1545 Friedel Pairs'
_refine_ls_abs_structure_Flack 0.3(1)
_refine_ls_extinction_method none
_refine_ls_goodness_of_fit_ref 0.984
_refine_ls_hydrogen_treatment refall
_refine_ls_number_parameters 230
_refine_ls_number_reflns 3374
_refine_ls_R_factor_gt 0.0440
_refine_ls_shift/su_max 0.0000
_refine_ls_structure_factor_coef Fsqd
_refine_ls_weighting_details 'w = 1/[1.0000\s(Fo^2^)]/(4Fo^2^)'
_refine_ls_weighting_scheme calc
_refine_ls_wR_factor_ref 0.0680
_reflns_number_gt 2123
_reflns_number_total 3374
_reflns_threshold_expression F^2^>2.0\s(F^2^)
_cod_data_source_file ja068429zsi20061124_124826.cif
_cod_data_source_block DNTT
_cod_original_formula_sum 'C22 H12 S2 '
_cod_database_code 4109126

loop_
_symmetry_equiv_pos_site_id
_symmetry_equiv_pos_as_xyz
1 +X,+Y,+Z
2 -X,1/2+Y,-Z

loop_
_atom_site_label
_atom_site_type_symbol
_atom_site_fract_x
_atom_site_fract_y
_atom_site_fract_z
_atom_site_U_iso_or_equiv
_atom_site_adp_type
_atom_site_occupancy
_atom_site_symmetry_multiplicity
_atom_site_calc_flag
_atom_site_refinement_flags
S(1) S 0.5050(1) 0.1301(2) 0.91709(5) 0.0420(3) Uani 1.00 1 d .
S(2) S -0.0388(1) 0.3439(2) 1.02415(5) 0.0417(3) Uani 1.00 1 d .
C(3) C 0.3365(5) 0.2106(4) 1.0761(2) 0.033(1) Uani 1.00 1 d .
C(4) C 0.1417(5) 0.2741(4) 0.9529(2) 0.030(1) Uani 1.00 1 d .
C(5) C 0.3173(5) 0.1771(5) 0.8362(2) 0.037(1) Uani 1.00 1 d .
C(6) C 0.1443(5) 0.2869(4) 1.1044(2) 0.034(1) Uani 1.00 1 d .
C(7) C 0.4957(5) 0.1577(5) 1.1328(2) 0.037(1) Uani 1.00 1 d .
C(8) C 0.1259(5) 0.2583(4) 0.8646(2) 0.033(1) Uani 1.00 1 d .
C(9) C 0.3298(5) 0.2101(4) 0.9882(2) 0.035(1) Uani 1.00 1 d .
C(10) C 0.3403(5) 0.1414(6) 0.7545(2) 0.040(1) Uani 1.00 1 d .
C(11) C 0.2616(5) 0.2942(5) 1.3310(2) 0.047(1) Uani 1.00 1 d .
C(12) C 0.1158(5) 0.3142(5) 1.1871(2) 0.038(1) Uani 1.00 1 d .
C(13) C -0.1792(5) 0.3177(5) 0.6636(2) 0.049(1) Uani 1.00 1 d .
C(14) C 0.2793(5) 0.2639(5) 1.2450(2) 0.038(1) Uani 1.00 1 d .
C(15) C -0.0154(5) 0.2711(5) 0.7235(2) 0.037(1) Uani 1.00 1 d .
C(16) C -0.0357(5) 0.3051(5) 0.8078(2) 0.038(1) Uani 1.00 1 d .
C(17) C 0.4714(5) 0.1840(5) 1.2174(2) 0.037(1) Uani 1.00 1 d .
C(18) C 0.6326(5) 0.1350(6) 1.2782(2) 0.049(1) Uani 1.00 1 d .
C(19) C 0.6089(6) 0.1660(6) 1.3598(2) 0.057(1) Uani 1.00 1 d .
C(20) C 0.1744(5) 0.1867(5) 0.6962(2) 0.040(1) Uani 1.00 1 d .
C(21) C 0.1911(5) 0.1510(6) 0.6117(2) 0.053(1) Uani 1.00 1 d .
C(22) C -0.1560(5) 0.2831(5) 0.5829(2) 0.060(1) Uani 1.00 1 d .
C(23) C 0.0301(6) 0.1971(5) 0.5559(2) 0.060(1) Uani 1.00 1 d .
C(24) C 0.4216(6) 0.2483(5) 1.3864(2) 0.058(1) Uani 1.00 1 d .
H(1) H 0.6241 0.1048 1.1146 0.045 Uiso 1.00 1 c R
H(2) H 0.4681 0.0868 0.7367 0.048 Uiso 1.00 1 c R
H(3) H 0.1349 0.3489 1.3497 0.056 Uiso 1.00 1 c R
H(4) H -0.0126 0.3671 1.2053 0.046 Uiso 1.00 1 c R
H(5) H -0.3054 0.3767 0.6800 0.059 Uiso 1.00 1 c R
H(6) H -0.1602 0.3642 0.8257 0.046 Uiso 1.00 1 c R
H(7) H 0.7614 0.0820 1.2605 0.058 Uiso 1.00 1 c R
H(8) H 0.7189 0.1311 1.3990 0.068 Uiso 1.00 1 c R
H(9) H 0.3176 0.0956 0.5934 0.064 Uiso 1.00 1 c R
H(10) H -0.2668 0.3156 0.5435 0.072 Uiso 1.00 1 c R
H(11) H 0.0410 0.1699 0.4991 0.072 Uiso 1.00 1 c R
H(12) H 0.4058 0.2713 1.4434 0.070 Uiso 1.00 1 c R

loop_
_atom_site_aniso_label
_atom_site_aniso_U_11
_atom_site_aniso_U_22
_atom_site_aniso_U_33
_atom_site_aniso_U_12
_atom_site_aniso_U_13
_atom_site_aniso_U_23
S(1) 0.0346(4) 0.0468(7) 0.0450(6) 0.0068(5) 0.0062(4) -0.0010(5)
S(2) 0.0361(4) 0.0441(6) 0.0454(6) 0.0087(5) 0.0065(4) -0.0004(5)
C(3) 0.033(2) 0.026(2) 0.040(2) -0.001(2) 0.005(2) 0.005(2)
C(4) 0.027(2) 0.024(2) 0.039(2) 0.003(1) 0.005(1) 0.001(2)
C(5) 0.032(2) 0.031(3) 0.049(2) -0.001(2) 0.008(2) 0.002(2)
C(6) 0.028(2) 0.031(2) 0.044(2) 0.001(2) 0.004(2) 0.001(2)
C(7) 0.031(2) 0.034(2) 0.047(2) 0.002(2) 0.006(1) -0.001(2)
C(8) 0.033(2) 0.029(2) 0.037(2) -0.001(2) 0.003(2) 0.001(2)
C(9) 0.035(2) 0.028(2) 0.043(2) -0.000(2) 0.012(2) -0.005(2)
C(10) 0.036(2) 0.041(2) 0.042(2) 0.002(2) 0.009(1) 0.006(2)
C(11) 0.044(2) 0.055(3) 0.042(2) -0.005(2) 0.010(2) -0.003(2)
C(12) 0.033(2) 0.038(3) 0.046(2) 0.005(2) 0.011(1) -0.004(2)
C(13) 0.043(2) 0.056(3) 0.048(2) 0.004(2) 0.005(2) 0.004(2)
C(14) 0.041(2) 0.038(2) 0.037(2) -0.004(2) 0.010(2) -0.001(2)
C(15) 0.034(2) 0.035(2) 0.042(2) 0.001(2) 0.004(2) 0.002(2)
C(16) 0.036(2) 0.034(3) 0.046(2) 0.003(2) 0.011(2) -0.000(2)
C(17) 0.036(2) 0.035(3) 0.040(2) -0.005(2) 0.004(2) 0.004(2)
C(18) 0.036(2) 0.053(3) 0.056(3) -0.000(2) -0.000(2) 0.007(3)
C(19) 0.053(2) 0.074(4) 0.045(2) -0.004(2) -0.004(2) 0.007(2)
C(20) 0.038(2) 0.039(3) 0.043(2) -0.003(2) 0.009(2) 0.002(2)
C(21) 0.047(2) 0.067(3) 0.045(2) 0.003(2) 0.013(2) -0.004(2)
C(22) 0.052(2) 0.078(3) 0.049(2) 0.002(2) -0.002(2) 0.006(2)
C(23) 0.061(2) 0.083(4) 0.038(2) -0.001(2) 0.005(2) -0.002(2)
C(24) 0.056(2) 0.074(3) 0.045(2) -0.008(2) 0.004(2) -0.004(2)

loop_
_atom_type_symbol
_atom_type_description
_atom_type_scat_dispersion_real
_atom_type_scat_dispersion_imag
_atom_type_scat_source
C C 0.003 0.002
;
International Tables for Crystallography
(1992, Vol. C, Tables 4.2.6.8 and 6.1.1.4)
;
H H 0.000 0.000
;
International Tables for Crystallography
(1992, Vol. C, Table 6.1.1.4)
;
S S 0.125 0.123
;
International Tables for Crystallography
(1992, Vol. C, Tables 4.2.6.8 and 6.1.1.4)
;

loop_
_geom_angle_atom_site_label_1
_geom_angle_atom_site_label_2
_geom_angle_atom_site_label_3
_geom_angle
S(1) C(5) C(8) 112.4(2)
C(9) S(1) C(5) 90.7(1)
S(1) C(5) C(10) 126.2(3)
S(1) C(9) C(3) 132.6(2)
S(1) C(9) C(4) 113.3(2)
S(2) C(4) C(8) 132.4(2)
S(2) C(4) C(9) 113.3(2)
C(6) S(2) C(4) 90.2(1)
S(2) C(6) C(3) 112.8(2)
S(2) C(6) C(12) 125.6(2)
C(7) C(3) C(6) 119.3(3)
C(9) C(3) C(6) 109.7(3)
C(3) C(6) C(12) 121.5(3)
C(9) C(3) C(7) 130.9(3)
C(3) C(7) C(17) 120.4(3)
C(3) C(9) C(4) 113.9(3)
C(4) C(8) C(5) 109.5(3)
C(9) C(4) C(8) 114.1(3)
C(4) C(8) C(16) 131.4(3)
C(10) C(5) C(8) 121.4(3)
C(5) C(8) C(16) 119.1(3)
C(5) C(10) C(20) 119.8(3)
C(6) C(12) C(14) 119.3(3)
C(7) C(17) C(14) 119.7(3)
C(7) C(17) C(18) 122.6(3)
C(8) C(16) C(15) 120.7(3)
C(10) C(20) C(15) 119.3(3)
C(10) C(20) C(21) 121.6(3)
C(11) C(14) C(12) 121.7(3)
C(11) C(14) C(17) 118.5(3)
C(24) C(11) C(14) 121.5(3)
C(11) C(24) C(19) 120.2(3)
C(12) C(14) C(17) 119.7(3)
C(13) C(15) C(16) 121.9(3)
C(13) C(15) C(20) 118.4(3)
C(22) C(13) C(15) 120.7(3)
C(13) C(22) C(23) 121.0(3)
C(14) C(17) C(18) 117.8(3)
C(20) C(15) C(16) 119.7(3)
C(15) C(20) C(21) 119.1(3)
C(17) C(18) C(19) 121.7(3)
C(18) C(19) C(24) 120.3(3)
C(20) C(21) C(23) 120.9(3)
C(21) C(23) C(22) 119.8(3)
C(3) C(7) H(1) 120.0994
C(5) C(10) H(2) 120.3253
C(6) C(12) H(4) 120.7472
H(1) C(7) C(17) 119.4805
C(8) C(16) H(6) 119.6499
H(2) C(10) C(20) 119.8411
H(3) C(11) C(14) 118.9932
H(3) C(11) C(24) 119.4992
C(11) C(24) H(12) 119.5893
H(4) C(12) C(14) 119.9117
H(5) C(13) C(15) 119.9671
H(5) C(13) C(22) 119.2954
C(13) C(22) H(10) 119.7538
C(15) C(16) H(6) 119.6385
C(17) C(18) H(7) 118.4346
H(7) C(18) C(19) 119.8137
C(18) C(19) H(8) 119.8826
H(8) C(19) C(24) 119.8515
C(19) C(24) H(12) 120.2568
C(20) C(21) H(9) 119.2787
H(9) C(21) C(23) 119.7869
C(21) C(23) H(11) 120.4436
H(10) C(22) C(23) 119.2412
C(22) C(23) H(11) 119.7054

loop_
_geom_bond_atom_site_label_1
_geom_bond_atom_site_label_2
_geom_bond_distance
S(1) C(5) 1.750(3)
S(1) C(9) 1.729(3)
S(2) C(4) 1.726(3)
S(2) C(6) 1.743(3)
C(3) C(6) 1.419(4)
C(3) C(7) 1.379(4)
C(3) C(9) 1.422(4)
C(4) C(8) 1.437(4)
C(4) C(9) 1.365(4)
C(5) C(8) 1.431(4)
C(5) C(10) 1.366(5)
C(6) C(12) 1.376(5)
C(7) C(17) 1.401(5)
C(8) C(16) 1.376(4)
C(10) C(20) 1.408(4)
C(11) C(14) 1.422(5)
C(11) C(24) 1.354(5)
C(12) C(14) 1.403(4)
C(13) C(15) 1.418(4)
C(13) C(22) 1.348(5)
C(14) C(17) 1.426(4)
C(15) C(16) 1.402(5)
C(15) C(20) 1.427(5)
C(17) C(18) 1.421(5)
C(18) C(19) 1.358(5)
C(19) C(24) 1.403(5)
C(20) C(21) 1.405(5)
C(21) C(23) 1.362(4)
C(22) C(23) 1.413(5)
C(7) H(1) 0.9500
C(10) H(2) 0.9500
C(11) H(3) 0.9500
C(12) H(4) 0.9500
C(13) H(5) 0.9500
C(16) H(6) 0.9500
C(18) H(7) 0.9500
C(19) H(8) 0.9500
C(21) H(9) 0.9500
C(22) H(10) 0.9498
C(23) H(11) 0.9500
C(24) H(12) 0.9500

loop_
_geom_contact_atom_site_label_1
_geom_contact_atom_site_label_2
_geom_contact_distance
_geom_contact_site_symmetry_2
S(1) C(3) 2.888(3) .
S(1) C(4) 2.592(3) .
S(1) C(7) 3.505(3) .
S(1) C(8) 2.650(3) .
S(1) C(10) 2.785(3) .
S(2) C(3) 2.641(3) .
S(2) C(8) 2.896(3) .
S(2) C(9) 2.590(3) .
S(2) C(12) 2.779(3) .
S(2) C(16) 3.520(3) .
C(3) C(4) 2.337(4) .
C(3) C(12) 2.439(4) .
C(3) C(14) 2.805(4) .
C(3) C(17) 2.413(4) .
C(4) C(5) 2.343(4) .
C(4) C(6) 2.457(4) .
C(4) C(16) 2.563(4) .
C(5) C(9) 2.475(4) .
C(5) C(15) 2.788(4) .
C(5) C(16) 2.420(4) .
C(5) C(20) 2.401(4) .
C(6) C(7) 2.415(4) .
C(6) C(9) 2.323(4) .
C(6) C(14) 2.398(4) .
C(6) C(17) 2.784(4) .
C(7) C(9) 2.548(4) .
C(7) C(12) 2.814(4) .
C(7) C(14) 2.444(4) .
C(7) C(18) 2.475(4) .
C(8) C(9) 2.351(4) .
C(8) C(10) 2.440(5) .
C(8) C(15) 2.415(4) .
C(8) C(20) 2.812(5) .
C(10) C(15) 2.447(4) .
C(10) C(16) 2.812(5) .
C(10) C(21) 2.455(4) .
C(11) C(12) 2.468(5) .
C(11) C(17) 2.448(5) .
C(11) C(18) 2.768(5) .
C(11) C(19) 2.390(5) .
C(12) C(17) 2.446(4) .
C(13) C(16) 2.466(4) .
C(13) C(20) 2.444(4) .
C(13) C(21) 2.785(5) .
C(13) C(23) 2.403(5) .
C(14) C(18) 2.438(4) .
C(14) C(19) 2.802(5) .
C(14) C(24) 2.423(5) .
C(15) C(21) 2.441(5) .
C(15) C(22) 2.404(5) .
C(15) C(23) 2.800(5) .
C(16) C(20) 2.446(5) .
C(17) C(19) 2.428(5) .
C(17) C(24) 2.813(5) .
C(18) C(24) 2.395(5) .
C(20) C(22) 2.787(5) .
C(20) C(23) 2.407(5) .
C(21) C(22) 2.401(5) .
S(1) H(1) 3.2593 .
S(1) H(2) 2.9408 .
S(1) H(6) 3.1577 1_655
S(2) H(1) 3.1815 1_455
S(2) H(4) 2.9387 .
S(2) H(6) 3.2745 .
C(3) H(1) 2.0293 .
C(3) H(4) 3.2990 .
C(4) H(6) 2.8079 .
C(5) H(2) 2.0199 .
C(5) H(6) 3.2816 .
C(5) H(6) 3.5477 1_655
C(6) H(1) 3.5184 1_455
C(6) H(1) 3.2781 .
C(6) H(4) 2.0324 .
C(7) H(4) 3.5916 1_655
C(7) H(7) 2.6504 .
C(8) H(2) 3.2990 .
C(8) H(6) 2.0223 .
C(9) H(1) 2.7995 .
C(10) H(5) 3.1211 1_655
C(10) H(9) 2.6328 .
C(11) H(4) 2.6535 .
C(11) H(8) 3.2424 .
C(11) H(11) 3.2428 1_556
C(11) H(12) 2.0017 .
C(12) H(1) 3.5912 1_455
C(12) H(3) 2.6459 .
C(12) H(7) 3.0998 1_455
C(13) H(2) 3.0860 1_455
C(13) H(6) 2.6492 .
C(13) H(10) 1.9973 .
C(13) H(11) 3.2503 .
C(14) H(1) 3.3008 .
C(14) H(3) 2.0580 .
C(14) H(4) 2.0495 .
C(14) H(7) 3.5130 1_455
C(14) H(7) 3.2923 .
C(14) H(12) 3.2777 .
C(15) H(2) 3.5091 1_455
C(15) H(2) 3.3065 .
C(15) H(5) 2.0638 .
C(15) H(6) 2.0463 .
C(15) H(9) 3.2983 .
C(15) H(10) 3.2628 .
C(16) H(5) 2.6596 .
C(17) H(1) 2.0435 .
C(17) H(3) 3.3037 .
C(17) H(4) 3.3053 .
C(17) H(4) 3.5008 1_655
C(17) H(7) 2.0515 .
C(17) H(8) 3.2837 .
C(18) H(1) 2.6596 .
C(18) H(4) 3.0990 1_655
C(18) H(8) 2.0081 .
C(18) H(12) 3.2498 .
C(19) H(3) 3.2476 .
C(19) H(3) 3.5539 1_655
C(19) H(7) 2.0074 .
C(19) H(10) 3.2519 1_656
C(19) H(11) 3.4235 1_656
C(19) H(12) 2.0531 .
C(20) H(2) 2.0534 .
C(20) H(5) 3.3062 .
C(20) H(5) 3.5528 1_655
C(20) H(6) 3.3039 .
C(20) H(9) 2.0449 .
C(20) H(11) 3.2677 .
C(21) H(2) 2.6427 .
C(21) H(10) 3.2506 .
C(21) H(11) 2.0172 .
C(21) H(12) 3.2202 1_554
C(22) H(5) 1.9929 .
C(22) H(8) 3.2614 1_454
C(22) H(9) 3.5701 1_455
C(22) H(9) 3.2615 .
C(22) H(11) 2.0563 .
C(22) H(11) 3.3382 2_556
C(22) H(12) 3.4551 1_454
C(23) H(5) 3.2576 .
C(23) H(8) 3.1628 1_454
C(23) H(9) 2.0108 .
C(23) H(10) 2.0516 .
C(23) H(12) 3.0690 1_554
C(24) H(3) 2.0007 .
C(24) H(7) 3.2535 .
C(24) H(8) 2.0491 .
C(24) H(10) 3.1685 1_656
C(24) H(11) 3.1011 1_556
H(1) S(2) 3.1815 1_655
H(1) C(6) 3.5184 1_655
H(1) C(12) 3.5912 1_655
H(2) C(13) 3.0860 1_655
H(2) C(15) 3.5091 1_655
H(3) C(19) 3.5539 1_455
H(4) C(7) 3.5916 1_455
H(4) C(17) 3.5008 1_455
H(4) C(18) 3.0990 1_455
H(5) C(10) 3.1211 1_455
H(5) C(20) 3.5528 1_455
H(6) S(1) 3.1577 1_455
H(6) C(5) 3.5477 1_455
H(7) C(12) 3.0998 1_655
H(7) C(14) 3.5130 1_655
H(8) C(22) 3.2614 1_656
H(8) C(23) 3.1628 1_656
H(9) C(22) 3.5701 1_655
H(10) C(19) 3.2519 1_454
H(10) C(24) 3.1685 1_454
H(11) C(11) 3.2428 1_554
H(11) C(19) 3.4235 1_454
H(11) C(22) 3.3382 2_546
H(11) C(24) 3.1011 1_554
H(12) C(21) 3.2202 1_556
H(12) C(22) 3.4551 1_656
H(12) C(23) 3.0690 1_556

loop_
_geom_torsion_atom_site_label_1
_geom_torsion_atom_site_label_2
_geom_torsion_atom_site_label_3
_geom_torsion_atom_site_label_4
_geom_torsion
C(9) S(1) C(5) C(8) 1.8(3)
C(9) S(1) C(5) C(10) -177.4(3)
C(5) S(1) C(9) C(3) 172.8(3)
C(5) S(1) C(9) C(4) -1.8(3)
C(6) S(2) C(4) C(8) 175.0(3)
C(6) S(2) C(4) C(9) 0.4(3)
C(4) S(2) C(6) C(3) -1.9(2)
C(4) S(2) C(6) C(12) 176.5(3)
C(7) C(3) C(6) S(2) -179.5(3)
C(7) C(3) C(6) C(12) 1.9(5)
C(9) C(3) C(6) S(2) 2.9(4)
C(9) C(3) C(6) C(12) -175.6(3)
C(6) C(3) C(7) C(17) -2.0(5)
C(9) C(3) C(7) C(17) 174.9(3)
C(6) C(3) C(9) S(1) -177.3(3)
C(6) C(3) C(9) C(4) -2.7(4)
C(7) C(3) C(9) S(1) 5.6(6)
C(7) C(3) C(9) C(4) -179.8(3)
S(2) C(4) C(8) C(5) -174.5(3)
S(2) C(4) C(8) C(16) 4.8(6)
C(9) C(4) C(8) C(5) 0.1(3)
C(9) C(4) C(8) C(16) 179.4(3)
S(2) C(4) C(9) S(1) 177.0(2)
S(2) C(4) C(9) C(3) 1.3(4)
C(8) C(4) C(9) S(1) 1.3(4)
C(8) C(4) C(9) C(3) -174.3(3)
S(1) C(5) C(8) C(4) -1.4(4)
S(1) C(5) C(8) C(16) 179.2(3)
C(10) C(5) C(8) C(4) 177.8(3)
C(10) C(5) C(8) C(16) -1.6(5)
S(1) C(5) C(10) C(20) 179.8(3)
C(8) C(5) C(10) C(20) 0.7(6)
S(2) C(6) C(12) C(14) -178.9(3)
C(3) C(6) C(12) C(14) -0.6(5)
C(3) C(7) C(17) C(14) 0.8(5)
C(3) C(7) C(17) C(18) -178.7(4)
C(4) C(8) C(16) C(15) -178.2(3)
C(5) C(8) C(16) C(15) 1.1(5)
C(5) C(10) C(20) C(15) 0.6(6)
C(5) C(10) C(20) C(21) -179.4(4)
C(24) C(11) C(14) C(12) -178.8(3)
C(24) C(11) C(14) C(17) -0.3(5)
C(14) C(11) C(24) C(19) -1.1(6)
C(6) C(12) C(14) C(11) 177.9(3)
C(6) C(12) C(14) C(17) -0.6(5)
C(22) C(13) C(15) C(16) -179.8(3)
C(22) C(13) C(15) C(20) 0.0(5)
C(15) C(13) C(22) C(23) 1.0(6)
C(11) C(14) C(17) C(7) -178.0(3)
C(11) C(14) C(17) C(18) 1.5(5)
C(12) C(14) C(17) C(7) 0.5(5)
C(12) C(14) C(17) C(18) -179.9(2)
C(13) C(15) C(16) C(8) 180.0(3)
C(20) C(15) C(16) C(8) 0.2(4)
C(13) C(15) C(20) C(10) 179.1(3)
C(13) C(15) C(20) C(21) -0.8(5)
C(16) C(15) C(20) C(10) -1.1(5)
C(16) C(15) C(20) C(21) 179.0(3)
C(7) C(17) C(18) C(19) 178.1(4)
C(14) C(17) C(18) C(19) -1.5(6)
C(17) C(18) C(19) C(24) 0.1(5)
C(18) C(19) C(24) C(11) 1.3(6)
C(10) C(20) C(21) C(23) -179.3(4)
C(15) C(20) C(21) C(23) 0.6(6)
C(20) C(21) C(23) C(22) 0.4(6)
C(13) C(22) C(23) C(21) -1.2(6)

loop_
_cod_related_entry_id
_cod_related_entry_database
_cod_related_entry_code
1 ChemSpider 24582451
